data_4112522
loop_
_publ_author_name
'Irina S. Toulokhonova'
'Ilia A. Guzei'
'Robert West'

_publ_section_title
;
 Synthesis of a Silene from 1,1-Dilithiosilole and 2-Adamantanone
;
_journal_name_full 'Journal of the American Chemical Society'
_journal_page_first 5336
_journal_page_last 5337
_journal_paper_doi 10.1021/ja0318176
_journal_volume 126
_journal_year 2004
_chemical_formula_sum 'C48 H50 O2 Si'
_chemical_formula_weight 686.97
_chemical_name_systematic
; 
 ? 
;
_space_group_IT_number 14
_symmetry_cell_setting monoclinic
_symmetry_space_group_name_Hall '-P 2ybc'
_symmetry_space_group_name_H-M 'P 1 21/c 1'
_atom_sites_solution_hydrogens geom
_atom_sites_solution_primary direct
_atom_sites_solution_secondary difmap
_audit_creation_method SHELXL-97
_cell_angle_alpha 90.00
_cell_angle_beta 109.2010(10)
_cell_angle_gamma 90.00
_cell_formula_units_Z 4
_cell_length_a 17.9305(10)
_cell_length_b 10.7556(6)
_cell_length_c 20.4058(11)
_cell_measurement_temperature 173(2)
_cell_volume 3716.4(4)
_computing_cell_refinement 'Bruker SMART'
_computing_data_collection 'Bruker SMART'
_computing_data_reduction 'Bruker SAINT'
_computing_molecular_graphics 'Bruker SHELXTL'
_computing_publication_material 'Bruker SHELXTL'
_computing_structure_refinement 'SHELXL-97 (Sheldrick, 1997)'
_computing_structure_solution 'SHELXS-97 (Sheldrick, 1990)'
_diffrn_ambient_temperature 173(2)
_diffrn_measured_fraction_theta_full 0.950
_diffrn_measured_fraction_theta_max 0.950
_diffrn_measurement_device_type 'CCD area detector'
_diffrn_measurement_method 'phi and omega scans'
_diffrn_radiation_monochromator graphite
_diffrn_radiation_source 'fine-focus sealed tube'
_diffrn_radiation_type MoK\a
_diffrn_radiation_wavelength 0.71073
_diffrn_reflns_av_R_equivalents 0.0310
_diffrn_reflns_av_sigmaI/netI 0.0405
_diffrn_reflns_limit_h_max 22
_diffrn_reflns_limit_h_min -20
_diffrn_reflns_limit_k_max 13
_diffrn_reflns_limit_k_min -13
_diffrn_reflns_limit_l_max 14
_diffrn_reflns_limit_l_min -25
_diffrn_reflns_number 18248
_diffrn_reflns_theta_full 26.38
_diffrn_reflns_theta_max 26.38
_diffrn_reflns_theta_min 2.06
_exptl_absorpt_coefficient_mu 0.103
_exptl_absorpt_correction_T_max 0.9807
_exptl_absorpt_correction_T_min 0.9677
_exptl_absorpt_correction_type none
_exptl_crystal_density_diffrn 1.228
_exptl_crystal_density_meas 0
_exptl_crystal_F_000 1472
_exptl_crystal_size_max 0.32
_exptl_crystal_size_mid 0.30
_exptl_crystal_size_min 0.19
_refine_diff_density_max 0.465
_refine_diff_density_min -0.177
_refine_diff_density_rms 0.051
_refine_ls_extinction_method none
_refine_ls_goodness_of_fit_ref 1.082
_refine_ls_hydrogen_treatment mixed
_refine_ls_matrix_type full
_refine_ls_number_parameters 462
_refine_ls_number_reflns 7220
_refine_ls_number_restraints 0
_refine_ls_restrained_S_all 1.082
_refine_ls_R_factor_all 0.0666
_refine_ls_R_factor_gt 0.0515
_refine_ls_shift/su_max 0.000
_refine_ls_shift/su_mean 0.000
_refine_ls_structure_factor_coef Fsqd
_refine_ls_weighting_details 'calc w=1/[\s^2^(Fo^2^)+(0.0900P)^2^+0.0000P] where P=(Fo^2^+2Fc^2^)/3'
_refine_ls_weighting_scheme calc
_refine_ls_wR_factor_gt 0.1337
_refine_ls_wR_factor_ref 0.1424
_reflns_number_gt 5852
_reflns_number_total 7220
_reflns_threshold_expression >2sigma(I)
_cod_data_source_file ja0318176si20040503_121356_2.cif
_cod_data_source_block product8
_cod_database_code 4112522

loop_
_symmetry_equiv_pos_as_xyz
'x, y, z'
'-x, y+1/2, -z+1/2'
'-x, -y, -z'
'x, -y-1/2, z-1/2'

loop_
_atom_site_label
_atom_site_type_symbol
_atom_site_fract_x
_atom_site_fract_y
_atom_site_fract_z
_atom_site_U_iso_or_equiv
_atom_site_adp_type
_atom_site_occupancy
_atom_site_symmetry_multiplicity
_atom_site_calc_flag
_atom_site_refinement_flags
Si Si 0.22907(3) 0.21652(4) 0.32810(2) 0.01893(14) Uani 1 1 d .
O1 O 0.27331(7) 0.41188(11) 0.40999(6) 0.0275(3) Uani 1 1 d .
H1 H 0.3200 0.3882 0.4174 0.041 Uiso 1 1 calc R
O2 O 0.08414(7) 0.17090(12) 0.32211(7) 0.0279(3) Uani 1 1 d .
H2 H 0.0752 0.1268 0.2864 0.042 Uiso 1 1 calc R
C1 C 0.20453(10) 0.13383(15) 0.24103(9) 0.0201(4) Uani 1 1 d .
C2 C 0.12751(10) 0.10000(16) 0.18776(9) 0.0211(4) Uani 1 1 d .
C3 C 0.10046(11) -0.02299(17) 0.18311(9) 0.0265(4) Uani 1 1 d .
H3 H 0.1294 -0.0822 0.2163 0.032 Uiso 1 1 calc R
C4 C 0.03236(11) -0.06013(18) 0.13114(10) 0.0307(4) Uani 1 1 d .
H4 H 0.0149 -0.1439 0.1294 0.037 Uiso 1 1 calc R
C5 C -0.01021(11) 0.02391(18) 0.08195(10) 0.0296(4) Uani 1 1 d .
H5 H -0.0565 -0.0017 0.0460 0.035 Uiso 1 1 calc R
C6 C 0.01524(11) 0.14576(18) 0.08548(10) 0.0288(4) Uani 1 1 d .
H6 H -0.0136 0.2039 0.0515 0.035 Uiso 1 1 calc R
C7 C 0.08246(10) 0.18413(17) 0.13801(9) 0.0252(4) Uani 1 1 d .
H7 H 0.0982 0.2688 0.1403 0.030 Uiso 1 1 calc R
C8 C 0.27258(10) 0.08215(15) 0.23766(9) 0.0208(4) Uani 1 1 d .
C9 C 0.27689(10) 0.00167(16) 0.17972(9) 0.0225(4) Uani 1 1 d .
C10 C 0.30843(11) -0.11766(17) 0.19237(10) 0.0297(4) Uani 1 1 d .
H10 H 0.3272 -0.1485 0.2385 0.036 Uiso 1 1 calc R
C11 C 0.31265(13) -0.19207(19) 0.13793(12) 0.0394(5) Uani 1 1 d .
H11 H 0.3336 -0.2738 0.1469 0.047 Uiso 1 1 calc R
C12 C 0.28640(13) -0.1470(2) 0.07111(12) 0.0417(5) Uani 1 1 d .
H12 H 0.2896 -0.1978 0.0340 0.050 Uiso 1 1 calc R
C13 C 0.25553(13) -0.0286(2) 0.05748(11) 0.0396(5) Uani 1 1 d .
H13 H 0.2380 0.0023 0.0113 0.047 Uiso 1 1 calc R
C14 C 0.25034(12) 0.04478(18) 0.11170(10) 0.0311(4) Uani 1 1 d .
H14 H 0.2283 0.1258 0.1022 0.037 Uiso 1 1 calc R
C15 C 0.34658(10) 0.11159(15) 0.29646(9) 0.0212(4) Uani 1 1 d .
C16 C 0.42467(10) 0.07071(16) 0.29298(9) 0.0246(4) Uani 1 1 d .
C17 C 0.47325(11) -0.00353(19) 0.34541(10) 0.0331(5) Uani 1 1 d .
H17 H 0.4564 -0.0275 0.3831 0.040 Uiso 1 1 calc R
C18 C 0.54611(12) -0.0431(2) 0.34337(12) 0.0428(6) Uani 1 1 d .
H18 H 0.5786 -0.0943 0.3794 0.051 Uiso 1 1 calc R
C19 C 0.57124(12) -0.0086(2) 0.28957(13) 0.0478(6) Uani 1 1 d .
H19 H 0.6212 -0.0358 0.2883 0.057 Uiso 1 1 calc R
C20 C 0.52385(13) 0.0658(2) 0.23711(12) 0.0449(6) Uani 1 1 d .
H20 H 0.5415 0.0902 0.1999 0.054 Uiso 1 1 calc R
C21 C 0.45063(11) 0.10505(19) 0.23844(11) 0.0336(5) Uani 1 1 d .
H21 H 0.4182 0.1555 0.2020 0.040 Uiso 1 1 calc R
C22 C 0.33814(10) 0.17710(15) 0.35022(9) 0.0212(4) Uani 1 1 d .
C23 C 0.40840(10) 0.23176(16) 0.40431(10) 0.0255(4) Uani 1 1 d .
C24 C 0.45656(11) 0.31447(17) 0.38365(11) 0.0296(4) Uani 1 1 d .
H24 H 0.4448 0.3319 0.3357 0.036 Uiso 1 1 calc R
C25 C 0.52079(12) 0.3715(2) 0.43108(12) 0.0406(5) Uani 1 1 d .
H25 H 0.5521 0.4284 0.4158 0.049 Uiso 1 1 calc R
C26 C 0.53929(13) 0.3456(2) 0.50082(13) 0.0493(6) Uani 1 1 d .
H26 H 0.5833 0.3847 0.5337 0.059 Uiso 1 1 calc R
C27 C 0.49375(14) 0.2630(2) 0.52259(12) 0.0478(6) Uani 1 1 d .
H27 H 0.5069 0.2446 0.5706 0.057 Uiso 1 1 calc R
C28 C 0.42849(12) 0.20587(19) 0.47494(10) 0.0356(5) Uani 1 1 d .
H28 H 0.3975 0.1490 0.4907 0.043 Uiso 1 1 calc R
C29 C 0.22783(10) 0.39520(15) 0.33644(8) 0.0201(4) Uani 1 1 d .
C30 C 0.26747(10) 0.46445(15) 0.29021(9) 0.0227(4) Uani 1 1 d .
H30 H 0.3202 0.4262 0.2963 0.027 Uiso 1 1 calc R
C31 C 0.21542(10) 0.45436(16) 0.21375(9) 0.0243(4) Uani 1 1 d .
H31A H 0.2410 0.4984 0.1842 0.029 Uiso 1 1 calc R
H31B H 0.2092 0.3659 0.1996 0.029 Uiso 1 1 calc R
C32 C 0.13414(10) 0.51170(16) 0.20375(9) 0.0250(4) Uani 1 1 d .
H32 H 0.1000 0.5027 0.1542 0.030 Uiso 1 1 calc R
C33 C 0.14501(11) 0.65023(17) 0.22295(10) 0.0290(4) Uani 1 1 d .
H33A H 0.1698 0.6933 0.1925 0.035 Uiso 1 1 calc R
H33B H 0.0930 0.6891 0.2162 0.035 Uiso 1 1 calc R
C34 C 0.19749(11) 0.66312(16) 0.29893(10) 0.0298(4) Uani 1 1 d .
H34 H 0.2047 0.7531 0.3118 0.036 Uiso 1 1 calc R
C35 C 0.15880(12) 0.59639(16) 0.34562(10) 0.0297(4) Uani 1 1 d .
H35A H 0.1068 0.6346 0.3400 0.036 Uiso 1 1 calc R
H35B H 0.1923 0.6056 0.3948 0.036 Uiso 1 1 calc R
C36 C 0.14781(10) 0.45749(15) 0.32673(9) 0.0227(4) Uani 1 1 d .
H36 H 0.1216 0.4154 0.3570 0.027 Uiso 1 1 calc R
C37 C 0.09530(10) 0.44623(16) 0.25073(9) 0.0247(4) Uani 1 1 d .
H37A H 0.0870 0.3574 0.2377 0.030 Uiso 1 1 calc R
H37B H 0.0432 0.4842 0.2446 0.030 Uiso 1 1 calc R
C38 C 0.27835(11) 0.60303(16) 0.30955(10) 0.0287(4) Uani 1 1 d .
H38A H 0.3122 0.6120 0.3586 0.034 Uiso 1 1 calc R
H38B H 0.3047 0.6455 0.2801 0.034 Uiso 1 1 calc R
C39 C 0.16108(10) 0.13700(16) 0.37227(9) 0.0221(4) Uani 1 1 d .
C40 C 0.15871(11) 0.18476(16) 0.44261(10) 0.0272(4) Uani 1 1 d .
H40 H 0.1526 0.2772 0.4407 0.033 Uiso 1 1 calc R
C41 C 0.08831(12) 0.12585(18) 0.45867(10) 0.0326(5) Uani 1 1 d .
H41A H 0.0857 0.1589 0.5031 0.039 Uiso 1 1 calc R
H41B H 0.0385 0.1476 0.4216 0.039 Uiso 1 1 calc R
C42 C 0.09784(12) -0.01607(18) 0.46342(10) 0.0320(4) Uani 1 1 d .
H42 H 0.0520 -0.0539 0.4738 0.038 Uiso 1 1 calc R
C43 C 0.17425(13) -0.04982(19) 0.52055(10) 0.0361(5) Uani 1 1 d .
H43A H 0.1802 -0.1413 0.5236 0.043 Uiso 1 1 calc R
H43B H 0.1726 -0.0188 0.5657 0.043 Uiso 1 1 calc R
C44 C 0.24460(12) 0.00796(18) 0.50483(10) 0.0342(5) Uani 1 1 d .
H44 H 0.2947 -0.0143 0.5424 0.041 Uiso 1 1 calc R
C45 C 0.24725(11) -0.04036(17) 0.43502(10) 0.0285(4) Uani 1 1 d .
H45A H 0.2929 -0.0035 0.4249 0.034 Uiso 1 1 calc R
H45B H 0.2537 -0.1318 0.4370 0.034 Uiso 1 1 calc R
C46 C 0.17065(10) -0.00562(16) 0.37759(9) 0.0230(4) Uani 1 1 d .
H46 H 0.1724 -0.0389 0.3323 0.028 Uiso 1 1 calc R
C47 C 0.10078(11) -0.06552(17) 0.39414(10) 0.0287(4) Uani 1 1 d .
H47A H 0.0507 -0.0457 0.3568 0.034 Uiso 1 1 calc R
H47B H 0.1071 -0.1570 0.3966 0.034 Uiso 1 1 calc R
C48 C 0.23501(12) 0.14997(18) 0.50057(10) 0.0345(5) Uani 1 1 d .
H48A H 0.2333 0.1826 0.5454 0.041 Uiso 1 1 calc R
H48B H 0.2808 0.1879 0.4912 0.041 Uiso 1 1 calc R

loop_
_atom_site_aniso_label
_atom_site_aniso_U_11
_atom_site_aniso_U_22
_atom_site_aniso_U_33
_atom_site_aniso_U_23
_atom_site_aniso_U_13
_atom_site_aniso_U_12
Si 0.0189(2) 0.0205(2) 0.0177(3) -0.00056(18) 0.00642(19) 0.00163(17)
O1 0.0297(7) 0.0305(7) 0.0193(6) -0.0028(5) 0.0039(5) 0.0033(5)
O2 0.0238(7) 0.0337(7) 0.0255(7) 0.0037(6) 0.0070(6) 0.0036(5)
C1 0.0236(9) 0.0188(8) 0.0180(8) 0.0020(7) 0.0071(7) 0.0001(7)
C2 0.0206(8) 0.0247(8) 0.0207(9) -0.0031(7) 0.0104(7) -0.0006(7)
C3 0.0284(9) 0.0263(9) 0.0250(10) 0.0012(7) 0.0091(8) -0.0003(7)
C4 0.0297(10) 0.0303(10) 0.0329(11) -0.0051(8) 0.0112(9) -0.0071(8)
C5 0.0217(9) 0.0420(11) 0.0248(10) -0.0069(8) 0.0073(8) -0.0053(8)
C6 0.0255(9) 0.0360(10) 0.0237(10) 0.0017(8) 0.0065(8) 0.0030(8)
C7 0.0265(9) 0.0257(9) 0.0232(9) -0.0008(7) 0.0079(8) -0.0006(7)
C8 0.0242(9) 0.0205(8) 0.0190(9) 0.0023(7) 0.0089(7) -0.0007(7)
C9 0.0204(8) 0.0248(8) 0.0239(9) -0.0026(7) 0.0094(7) -0.0043(7)
C10 0.0317(10) 0.0278(9) 0.0320(11) -0.0026(8) 0.0134(9) -0.0004(8)
C11 0.0415(12) 0.0301(10) 0.0508(14) -0.0139(10) 0.0210(11) -0.0025(9)
C12 0.0419(12) 0.0495(13) 0.0412(13) -0.0237(11) 0.0239(11) -0.0125(10)
C13 0.0415(12) 0.0565(14) 0.0237(11) -0.0083(10) 0.0148(9) -0.0095(10)
C14 0.0359(11) 0.0338(10) 0.0255(10) 0.0003(8) 0.0129(9) 0.0002(8)
C15 0.0214(8) 0.0217(8) 0.0214(9) 0.0031(7) 0.0082(7) 0.0004(7)
C16 0.0218(9) 0.0274(9) 0.0253(10) -0.0058(8) 0.0086(8) -0.0009(7)
C17 0.0269(10) 0.0415(11) 0.0315(11) -0.0025(9) 0.0103(9) 0.0061(8)
C18 0.0279(10) 0.0553(14) 0.0414(13) -0.0094(11) 0.0063(10) 0.0116(9)
C19 0.0236(10) 0.0698(16) 0.0518(14) -0.0215(13) 0.0151(10) 0.0024(10)
C20 0.0345(12) 0.0656(15) 0.0451(13) -0.0148(12) 0.0274(11) -0.0110(10)
C21 0.0299(10) 0.0405(11) 0.0335(11) -0.0039(9) 0.0145(9) -0.0042(8)
C22 0.0193(8) 0.0233(8) 0.0206(9) 0.0019(7) 0.0061(7) 0.0013(6)
C23 0.0224(9) 0.0279(9) 0.0250(10) -0.0026(8) 0.0061(8) 0.0057(7)
C24 0.0232(9) 0.0324(10) 0.0316(11) -0.0022(8) 0.0067(8) 0.0026(7)
C25 0.0256(10) 0.0382(11) 0.0525(14) -0.0045(10) 0.0055(10) -0.0029(8)
C26 0.0342(12) 0.0497(13) 0.0473(15) -0.0120(11) -0.0092(11) -0.0050(10)
C27 0.0469(13) 0.0557(14) 0.0277(12) -0.0042(10) -0.0054(10) 0.0004(11)
C28 0.0341(11) 0.0411(11) 0.0277(11) -0.0005(9) 0.0050(9) 0.0008(9)
C29 0.0229(9) 0.0207(8) 0.0170(8) -0.0006(7) 0.0069(7) 0.0010(6)
C30 0.0205(8) 0.0234(9) 0.0247(9) 0.0016(7) 0.0079(7) 0.0003(7)
C31 0.0256(9) 0.0256(9) 0.0234(9) 0.0011(7) 0.0105(8) -0.0010(7)
C32 0.0245(9) 0.0286(9) 0.0216(9) 0.0030(7) 0.0071(8) 0.0017(7)
C33 0.0296(10) 0.0256(9) 0.0328(11) 0.0082(8) 0.0117(9) 0.0040(7)
C34 0.0352(10) 0.0195(8) 0.0340(11) -0.0002(8) 0.0105(9) 0.0015(7)
C35 0.0367(11) 0.0253(9) 0.0295(10) -0.0004(8) 0.0143(9) 0.0071(8)
C36 0.0237(9) 0.0223(9) 0.0246(9) 0.0018(7) 0.0111(8) 0.0039(7)
C37 0.0204(8) 0.0258(9) 0.0278(10) 0.0030(8) 0.0077(8) 0.0031(7)
C38 0.0280(10) 0.0258(9) 0.0298(10) 0.0015(8) 0.0059(8) -0.0054(7)
C39 0.0210(8) 0.0249(9) 0.0207(9) 0.0012(7) 0.0073(7) 0.0025(7)
C40 0.0377(11) 0.0229(9) 0.0245(10) -0.0003(7) 0.0151(8) 0.0031(7)
C41 0.0420(11) 0.0326(10) 0.0320(11) 0.0052(9) 0.0240(9) 0.0083(9)
C42 0.0360(11) 0.0327(10) 0.0336(11) 0.0068(9) 0.0198(9) 0.0008(8)
C43 0.0520(13) 0.0350(10) 0.0244(10) 0.0049(8) 0.0165(10) 0.0039(9)
C44 0.0368(11) 0.0360(10) 0.0244(10) 0.0030(8) 0.0027(9) 0.0019(9)
C45 0.0292(10) 0.0260(9) 0.0311(10) 0.0062(8) 0.0109(8) 0.0053(7)
C46 0.0283(9) 0.0220(8) 0.0206(9) 0.0000(7) 0.0107(7) 0.0000(7)
C47 0.0331(10) 0.0266(9) 0.0269(10) 0.0028(8) 0.0104(8) -0.0037(8)
C48 0.0456(12) 0.0348(10) 0.0213(10) -0.0045(8) 0.0085(9) -0.0030(9)

loop_
_atom_type_symbol
_atom_type_description
_atom_type_scat_dispersion_real
_atom_type_scat_dispersion_imag
_atom_type_scat_source
C C 0.0033 0.0016 'International Tables Vol C Tables 4.2.6.8 and 6.1.1.4'
H H 0.0000 0.0000 'International Tables Vol C Tables 4.2.6.8 and 6.1.1.4'
Si Si 0.0817 0.0704 'International Tables Vol C Tables 4.2.6.8 and 6.1.1.4'
O O 0.0106 0.0060 'International Tables Vol C Tables 4.2.6.8 and 6.1.1.4'

loop_
_geom_angle_atom_site_label_1
_geom_angle_atom_site_label_2
_geom_angle_atom_site_label_3
_geom_angle
C1 Si C22 91.22(8)
C1 Si C29 122.78(7)
C22 Si C29 103.97(7)
C1 Si C39 103.90(7)
C22 Si C39 123.08(7)
C29 Si C39 111.80(8)
C8 C1 C2 119.50(15)
C8 C1 Si 107.54(12)
C2 C1 Si 131.83(13)
C7 C2 C3 117.16(16)
C7 C2 C1 122.98(15)
C3 C2 C1 119.70(15)
C4 C3 C2 121.45(17)
C5 C4 C3 120.32(17)
C4 C5 C6 119.30(17)
C5 C6 C7 120.72(17)
C6 C7 C2 121.02(17)
C1 C8 C9 123.96(15)
C1 C8 C15 116.38(15)
C9 C8 C15 119.66(15)
C14 C9 C10 118.52(17)
C14 C9 C8 120.60(16)
C10 C9 C8 120.88(16)
C9 C10 C11 120.52(19)
C12 C11 C10 119.8(2)
C11 C12 C13 120.59(19)
C12 C13 C14 119.5(2)
C13 C14 C9 121.03(19)
C22 C15 C16 123.30(15)
C22 C15 C8 116.91(15)
C16 C15 C8 119.78(15)
C17 C16 C21 118.63(17)
C17 C16 C15 119.59(17)
C21 C16 C15 121.78(16)
C18 C17 C16 120.8(2)
C19 C18 C17 120.2(2)
C18 C19 C20 119.8(2)
C19 C20 C21 120.4(2)
C20 C21 C16 120.2(2)
C15 C22 C23 120.75(16)
C15 C22 Si 107.68(12)
C23 C22 Si 129.60(13)
C28 C23 C24 117.63(17)
C28 C23 C22 123.58(17)
C24 C23 C22 118.79(17)
C25 C24 C23 121.8(2)
C26 C25 C24 119.7(2)
C27 C26 C25 119.8(2)
C26 C27 C28 120.7(2)
C27 C28 C23 120.4(2)
O1 C29 C36 105.10(13)
O1 C29 C30 110.70(13)
C36 C29 C30 107.96(13)
O1 C29 Si 101.16(10)
C36 C29 Si 117.41(11)
C30 C29 Si 113.89(11)
C31 C30 C38 108.21(14)
C31 C30 C29 109.76(14)
C38 C30 C29 110.82(15)
C32 C31 C30 109.89(15)
C37 C32 C31 109.89(14)
C37 C32 C33 109.41(15)
C31 C32 C33 108.71(14)
C34 C33 C32 109.26(14)
C35 C34 C33 109.54(16)
C35 C34 C38 108.37(15)
C33 C34 C38 109.96(16)
C34 C35 C36 110.27(15)
C37 C36 C29 109.46(14)
C37 C36 C35 108.41(14)
C29 C36 C35 110.72(14)
C32 C37 C36 110.08(14)
C34 C38 C30 109.71(14)
O2 C39 C40 105.05(14)
O2 C39 C46 110.68(13)
C40 C39 C46 107.63(14)
O2 C39 Si 99.02(11)
C40 C39 Si 120.10(12)
C46 C39 Si 113.52(12)
C48 C40 C39 110.31(15)
C48 C40 C41 108.76(16)
C39 C40 C41 109.70(15)
C42 C41 C40 109.89(15)
C43 C42 C47 109.23(16)
C43 C42 C41 109.80(17)
C47 C42 C41 108.95(15)
C42 C43 C44 109.79(16)
C45 C44 C43 109.68(16)
C45 C44 C48 108.77(15)
C43 C44 C48 109.32(17)
C46 C45 C44 109.56(15)
C45 C46 C47 108.64(15)
C45 C46 C39 110.34(14)
C47 C46 C39 110.56(14)
C42 C47 C46 109.58(15)
C40 C48 C44 109.96(15)

loop_
_geom_bond_atom_site_label_1
_geom_bond_atom_site_label_2
_geom_bond_distance
Si C1 1.9045(17)
Si C22 1.9045(17)
Si C29 1.9301(17)
Si C39 1.9373(18)
O1 C29 1.465(2)
O2 C39 1.468(2)
C1 C8 1.363(2)
C1 C2 1.495(2)
C2 C7 1.401(2)
C2 C3 1.401(2)
C3 C4 1.387(3)
C4 C5 1.380(3)
C5 C6 1.382(3)
C6 C7 1.386(2)
C8 C9 1.488(2)
C8 C15 1.501(2)
C9 C14 1.391(3)
C9 C10 1.392(3)
C10 C11 1.391(3)
C11 C12 1.376(3)
C12 C13 1.379(3)
C13 C14 1.387(3)
C15 C22 1.353(2)
C15 C16 1.491(2)
C16 C17 1.389(3)
C16 C21 1.390(3)
C17 C18 1.388(3)
C18 C19 1.368(3)
C19 C20 1.382(3)
C20 C21 1.388(3)
C22 C23 1.495(2)
C23 C28 1.394(3)
C23 C24 1.398(3)
C24 C25 1.381(3)
C25 C26 1.379(3)
C26 C27 1.376(3)
C27 C28 1.394(3)
C29 C36 1.536(2)
C29 C30 1.546(2)
C30 C31 1.536(2)
C30 C38 1.538(2)
C31 C32 1.533(2)
C32 C37 1.529(2)
C32 C33 1.537(2)
C33 C34 1.533(3)
C34 C35 1.529(3)
C34 C38 1.536(3)
C35 C36 1.539(2)
C36 C37 1.532(2)
C39 C40 1.538(3)
C39 C46 1.543(2)
C40 C48 1.532(3)
C40 C41 1.541(3)
C41 C42 1.535(3)
C42 C43 1.522(3)
C42 C47 1.528(3)
C43 C44 1.532(3)
C44 C45 1.532(3)
C44 C48 1.536(3)
C45 C46 1.530(2)
C46 C47 1.542(3)
